data_2227163
loop_
_publ_author_name
'Choi, Hyeong'
'Han, Byung Hee'
'Lee, Taewoo'
'Kang, Sung Kwon'
'Sung, Chang Keun'

_publ_section_title
;
 <i>N</i>-(3,4-Difluorophenyl)-<i>N</i>'-(2,5-dimethoxyphenyl)urea
;
_journal_coeditor_code BH2300
_journal_issue 9
_journal_name_full 'Acta Crystallographica Section E'
_journal_page_first o2320
_journal_paper_doi 10.1107/S1600536810032095
_journal_volume 66
_journal_year 2010
_chemical_formula_iupac 'C15 H14 F2 N2 O3'
_chemical_formula_moiety 'C15 H14 F2 N2 O3'
_chemical_formula_sum 'C15 H14 F2 N2 O3'
_chemical_formula_weight 308.28
_chemical_melting_point 454
_chemical_name_systematic
;
<i>N</i>-(3,4-Difluorophenyl)-<i>N</i>'-(2,5-dimethoxyphenyl)urea
;
_space_group_IT_number 14
_symmetry_cell_setting monoclinic
_symmetry_space_group_name_Hall '-P 2ybc'
_symmetry_space_group_name_H-M 'P 1 21/c 1'
_audit_creation_method 'WinGX routine CIF_UPDATE'
_cell_angle_alpha 90
_cell_angle_beta 104.990(4)
_cell_angle_gamma 90
_cell_formula_units_Z 4
_cell_length_a 13.209(2)
_cell_length_b 12.0887(18)
_cell_length_c 9.0740(12)
_cell_measurement_reflns_used 398
_cell_measurement_temperature 174(2)
_cell_measurement_theta_max 18.55
_cell_measurement_theta_min 2.98
_cell_volume 1399.6(4)
_computing_cell_refinement 'SAINT (Bruker, 2002)'
_computing_data_collection 'SMART (Bruker, 2002)'
_computing_data_reduction 'SAINT (Bruker, 2002)'
_computing_molecular_graphics 'ORTEP-3 for Windows (Farrugia, 1997)'
_computing_publication_material 'WinGX (Farrugia, 1999)'
_computing_structure_refinement 'SHELXL97 (Sheldrick, 2008)'
_computing_structure_solution 'SHELXS97 (Sheldrick, 2008)'
_diffrn_ambient_temperature 174(2)
_diffrn_measured_fraction_theta_full 0.954
_diffrn_measured_fraction_theta_max 0.954
_diffrn_measurement_device_type 'Bruker SMART CCD area-detector'
_diffrn_measurement_method '\f and \w scans'
_diffrn_radiation_source 'fine-focus sealed tube'
_diffrn_radiation_type MoK\a
_diffrn_radiation_wavelength 0.71073
_diffrn_reflns_av_R_equivalents 0.1199
_diffrn_reflns_limit_h_max 14
_diffrn_reflns_limit_h_min -15
_diffrn_reflns_limit_k_max 14
_diffrn_reflns_limit_k_min -12
_diffrn_reflns_limit_l_max 10
_diffrn_reflns_limit_l_min -4
_diffrn_reflns_number 10104
_diffrn_reflns_theta_full 25.3
_diffrn_reflns_theta_max 25.3
_diffrn_reflns_theta_min 1.6
_exptl_absorpt_coefficient_mu 0.12
_exptl_absorpt_correction_type none
_exptl_crystal_colour colourless
_exptl_crystal_density_diffrn 1.463
_exptl_crystal_density_method 'not measured'
_exptl_crystal_description needle
_exptl_crystal_F_000 640
_exptl_crystal_size_max 0.09
_exptl_crystal_size_mid 0.04
_exptl_crystal_size_min 0.02
_refine_diff_density_max 0.248
_refine_diff_density_min -0.259
_refine_ls_extinction_method none
_refine_ls_goodness_of_fit_ref 0.961
_refine_ls_hydrogen_treatment mixed
_refine_ls_matrix_type full
_refine_ls_number_constraints 0
_refine_ls_number_parameters 218
_refine_ls_number_reflns 2433
_refine_ls_number_restraints 0
_refine_ls_restrained_S_all 0.961
_refine_ls_R_factor_gt 0.0605
_refine_ls_shift/su_max 0
_refine_ls_structure_factor_coef Fsqd
_refine_ls_weighting_details 'calc w=1/[\s^2^(Fo^2^)+(0.0573P)^2^] where P=(Fo^2^+2Fc^2^)/3'
_refine_ls_weighting_scheme calc
_refine_ls_wR_factor_ref 0.1451
_reflns_number_gt 1211
_reflns_number_total 2433
_reflns_threshold_expression I>2\s(I)
_cod_data_source_file bh2300.cif
_cod_data_source_block I
_cod_original_sg_symbol_H-M 'P 21/c'
_cod_database_code 2227163
_cod_database_fobs_code 2227163

loop_
_symmetry_equiv_pos_as_xyz
'x, y, z'
'-x, y+1/2, -z+1/2'
'-x, -y, -z'
'x, -y-1/2, z-1/2'

loop_
_atom_site_type_symbol
_atom_site_label
_atom_site_fract_x
_atom_site_fract_y
_atom_site_fract_z
_atom_site_U_iso_or_equiv
_atom_site_adp_type
_atom_site_calc_flag
_atom_site_refinement_flags
_atom_site_occupancy
_atom_site_disorder_assembly
_atom_site_disorder_group
C C1 0.6480(3) 0.4327(3) 0.4129(4) 0.0243(9) Uani d . 1 . .
C C2 0.5993(3) 0.4687(3) 0.2657(4) 0.0278(10) Uani d . 1 . .
H H2 0.5991 0.4245 0.1818 0.033 Uiso calc R 1 . .
C C3 0.5517(3) 0.5705(4) 0.2464(4) 0.0351(11) Uani d . 1 . .
H H3 0.5189 0.5949 0.1484 0.042 Uiso calc PR 0.28 . .
C C4 0.5517(3) 0.6365(3) 0.3683(5) 0.0354(11) Uani d . 1 . .
C C5 0.5984(3) 0.6018(4) 0.5137(4) 0.0336(11) Uani d . 1 . .
H H5 0.5973 0.6468 0.5964 0.04 Uiso calc PR 0.72 . .
C C6 0.6469(3) 0.5008(3) 0.5371(4) 0.0278(10) Uani d . 1 . .
H H6 0.6791 0.4775 0.6358 0.033 Uiso calc R 1 . .
F F7 0.5055(3) 0.6079(3) 0.1088(3) 0.0597(11) Uani d P 0.72 . .
F F7A 0.6007(6) 0.6720(7) 0.6227(8) 0.041(2) Uani d P 0.28 . .
F F8 0.5028(2) 0.7365(2) 0.3447(3) 0.0586(8) Uani d . 1 . .
N N9 0.6969(2) 0.3289(3) 0.4443(3) 0.0274(9) Uani d . 1 . .
H H9 0.706(3) 0.302(3) 0.533(4) 0.038(12) Uiso d . 1 . .
C C10 0.7429(3) 0.2699(3) 0.3512(4) 0.0271(10) Uani d . 1 . .
O O11 0.74653(19) 0.3012(2) 0.2231(2) 0.0301(7) Uani d . 1 . .
N N12 0.7839(3) 0.1710(3) 0.4127(4) 0.0315(9) Uani d . 1 . .
H H12 0.775(3) 0.151(3) 0.492(4) 0.036(13) Uiso d . 1 . .
C C13 0.8518(3) 0.1019(3) 0.3556(4) 0.0259(10) Uani d . 1 . .
C C14 0.8499(3) -0.0108(4) 0.3854(4) 0.0295(10) Uani d . 1 . .
C C15 0.9184(3) -0.0817(4) 0.3393(4) 0.0347(11) Uani d . 1 . .
H H15 0.9177 -0.1569 0.3604 0.042 Uiso calc R 1 . .
C C16 0.9883(3) -0.0401(4) 0.2614(4) 0.0346(11) Uani d . 1 . .
H H16 1.0341 -0.0875 0.2299 0.042 Uiso calc R 1 . .
C C17 0.9893(3) 0.0715(4) 0.2313(4) 0.0317(10) Uani d . 1 . .
C C18 0.9216(3) 0.1432(3) 0.2788(4) 0.0295(10) Uani d . 1 . .
H H18 0.9233 0.2186 0.259 0.035 Uiso calc R 1 . .
O O19 0.7767(2) -0.0423(2) 0.4625(3) 0.0381(7) Uani d . 1 . .
C C20 0.7657(4) -0.1587(4) 0.4843(5) 0.0496(13) Uani d . 1 . .
H H20A 0.7476 -0.1951 0.387 0.074 Uiso calc R 1 . .
H H20B 0.7114 -0.1709 0.5353 0.074 Uiso calc R 1 . .
H H20C 0.8307 -0.1879 0.5453 0.074 Uiso calc R 1 . .
O O21 1.0554(2) 0.1220(2) 0.1555(3) 0.0414(8) Uani d . 1 . .
C C22 1.1393(3) 0.0546(4) 0.1310(4) 0.0423(12) Uani d . 1 . .
H H22A 1.18 0.0265 0.2271 0.063 Uiso calc R 1 . .
H H22B 1.1833 0.0984 0.0846 0.063 Uiso calc R 1 . .
H H22C 1.1107 -0.006 0.0651 0.063 Uiso calc R 1 . .

loop_
_atom_site_aniso_label
_atom_site_aniso_U_11
_atom_site_aniso_U_22
_atom_site_aniso_U_33
_atom_site_aniso_U_12
_atom_site_aniso_U_13
_atom_site_aniso_U_23
C1 0.029(2) 0.018(2) 0.0284(19) -0.0011(19) 0.0118(16) 0.0004(16)
C2 0.030(2) 0.024(3) 0.0296(19) -0.001(2) 0.0088(17) -0.0009(17)
C3 0.034(3) 0.034(3) 0.036(2) 0.004(2) 0.0063(19) 0.007(2)
C4 0.034(3) 0.016(3) 0.055(3) 0.010(2) 0.010(2) 0.004(2)
C5 0.030(3) 0.028(3) 0.045(2) 0.000(2) 0.0121(19) -0.006(2)
C6 0.030(2) 0.027(3) 0.0278(19) -0.003(2) 0.0082(16) -0.0031(17)
F7 0.077(3) 0.052(3) 0.0428(18) 0.022(2) 0.0015(17) 0.0155(18)
F7A 0.050(6) 0.031(5) 0.050(4) 0.006(5) 0.025(4) -0.016(4)
F8 0.066(2) 0.0366(18) 0.0715(16) 0.0211(15) 0.0138(14) 0.0024(13)
N9 0.039(2) 0.025(2) 0.0191(16) 0.0072(18) 0.0103(14) 0.0042(15)
C10 0.025(3) 0.031(3) 0.0251(19) -0.001(2) 0.0065(16) -0.0030(18)
O11 0.0381(17) 0.0301(18) 0.0248(12) 0.0040(14) 0.0133(11) 0.0004(11)
N12 0.043(2) 0.025(2) 0.0300(18) 0.0083(18) 0.0158(16) 0.0063(16)
C13 0.029(3) 0.021(3) 0.0270(19) 0.004(2) 0.0059(17) 0.0016(17)
C14 0.035(3) 0.026(3) 0.0265(19) -0.003(2) 0.0066(18) 0.0019(18)
C15 0.046(3) 0.020(3) 0.037(2) 0.003(2) 0.008(2) -0.0021(18)
C16 0.042(3) 0.027(3) 0.036(2) 0.011(2) 0.0121(19) -0.0048(19)
C17 0.033(3) 0.024(3) 0.039(2) 0.007(2) 0.0094(19) 0.0010(19)
C18 0.037(3) 0.018(3) 0.034(2) 0.001(2) 0.0105(18) 0.0033(17)
O19 0.0450(19) 0.0241(19) 0.0492(15) -0.0003(15) 0.0193(14) 0.0043(13)
C20 0.066(3) 0.028(3) 0.057(3) -0.012(3) 0.019(2) 0.003(2)
O21 0.0436(19) 0.035(2) 0.0553(16) 0.0122(15) 0.0299(14) 0.0078(14)
C22 0.043(3) 0.041(3) 0.050(2) 0.012(2) 0.024(2) 0.003(2)

loop_
_atom_type_symbol
_atom_type_description
_atom_type_scat_dispersion_real
_atom_type_scat_dispersion_imag
_atom_type_scat_source
C C 0.0033 0.0016 'International Tables Vol C Tables 4.2.6.8 and 6.1.1.4'
H H 0 0 'International Tables Vol C Tables 4.2.6.8 and 6.1.1.4'
N N 0.0061 0.0033 'International Tables Vol C Tables 4.2.6.8 and 6.1.1.4'
O O 0.0106 0.006 'International Tables Vol C Tables 4.2.6.8 and 6.1.1.4'
F F 0.0171 0.0103 'International Tables Vol C Tables 4.2.6.8 and 6.1.1.4'

loop_
_geom_angle_atom_site_label_1
_geom_angle_atom_site_label_2
_geom_angle_atom_site_label_3
_geom_angle_site_symmetry_1
_geom_angle_site_symmetry_3
_geom_angle
_geom_angle_publ_flag
C2 C1 C6 . . 119.3(4) ?
C2 C1 N9 . . 123.2(3) ?
C6 C1 N9 . . 117.5(3) ?
C3 C2 C1 . . 119.0(3) ?
C3 C2 H2 . . 120.5 ?
C1 C2 H2 . . 120.5 ?
F7 C3 C4 . . 118.0(4) ?
F7 C3 C2 . . 120.9(4) ?
C4 C3 C2 . . 121.1(4) ?
C4 C3 H3 . . 119.4 ?
C2 C3 H3 . . 119.4 ?
F8 C4 C3 . . 119.4(4) ?
F8 C4 C5 . . 120.1(4) ?
C3 C4 C5 . . 120.5(4) ?
C6 C5 C4 . . 119.9(4) ?
C6 C5 H5 . . 120 ?
C4 C5 H5 . . 120 ?
C5 C6 C1 . . 120.1(4) ?
C5 C6 H6 . . 119.9 ?
C1 C6 H6 . . 119.9 ?
C10 N9 C1 . . 126.7(3) ?
C10 N9 H9 . . 115(3) ?
C1 N9 H9 . . 118(3) ?
O11 C10 N9 . . 123.7(4) ?
O11 C10 N12 . . 122.9(4) ?
N9 C10 N12 . . 113.4(3) ?
C10 N12 C13 . . 125.9(3) ?
C10 N12 H12 . . 120(3) ?
C13 N12 H12 . . 114(3) ?
C18 C13 C14 . . 119.9(4) ?
C18 C13 N12 . . 122.6(4) ?
C14 C13 N12 . . 117.5(4) ?
O19 C14 C15 . . 125.3(4) ?
O19 C14 C13 . . 114.7(4) ?
C15 C14 C13 . . 120.1(4) ?
C14 C15 C16 . . 120.0(4) ?
C14 C15 H15 . . 120 ?
C16 C15 H15 . . 120 ?
C17 C16 C15 . . 119.7(4) ?
C17 C16 H16 . . 120.2 ?
C15 C16 H16 . . 120.2 ?
C16 C17 O21 . . 124.7(4) ?
C16 C17 C18 . . 120.7(4) ?
O21 C17 C18 . . 114.6(4) ?
C13 C18 C17 . . 119.7(4) ?
C13 C18 H18 . . 120.1 ?
C17 C18 H18 . . 120.1 ?
C14 O19 C20 . . 116.7(3) ?
O19 C20 H20A . . 109.5 ?
O19 C20 H20B . . 109.5 ?
H20A C20 H20B . . 109.5 ?
O19 C20 H20C . . 109.5 ?
H20A C20 H20C . . 109.5 ?
H20B C20 H20C . . 109.5 ?
C17 O21 C22 . . 115.9(3) ?
O21 C22 H22A . . 109.5 ?
O21 C22 H22B . . 109.5 ?
H22A C22 H22B . . 109.5 ?
O21 C22 H22C . . 109.5 ?
H22A C22 H22C . . 109.5 ?
H22B C22 H22C . . 109.5 ?

loop_
_geom_bond_atom_site_label_1
_geom_bond_atom_site_label_2
_geom_bond_site_symmetry_2
_geom_bond_distance
_geom_bond_publ_flag
C1 C2 . 1.394(5) ?
C1 C6 . 1.400(5) ?
C1 N9 . 1.406(5) ?
C2 C3 . 1.371(5) ?
C2 H2 . 0.93 ?
C3 C4 . 1.365(5) ?
C3 F7 . 1.320(5) ?
C4 F8 . 1.361(4) ?
C4 C5 . 1.369(5) ?
C5 C6 . 1.369(5) ?
C5 H5 . 0.93 ?
C6 H6 . 0.93 ?
N9 C10 . 1.362(4) ?
N9 H9 . 0.84(4) ?
C10 O11 . 1.235(4) ?
C10 N12 . 1.370(5) ?
N12 C13 . 1.418(5) ?
N12 H12 . 0.80(4) ?
C13 C18 . 1.385(5) ?
C13 C14 . 1.390(5) ?
C14 O19 . 1.385(4) ?
C14 C15 . 1.387(5) ?
C15 C16 . 1.394(5) ?
C15 H15 . 0.93 ?
C16 C17 . 1.377(5) ?
C16 H16 . 0.93 ?
C17 O21 . 1.386(5) ?
C17 C18 . 1.391(5) ?
C18 H18 . 0.93 ?
O19 C20 . 1.434(5) ?
C20 H20A . 0.96 ?
C20 H20B . 0.96 ?
C20 H20C . 0.96 ?
O21 C22 . 1.439(4) ?
C22 H22A . 0.96 ?
C22 H22B . 0.96 ?
C22 H22C . 0.96 ?

loop_
_geom_hbond_atom_site_label_D
_geom_hbond_atom_site_label_H
_geom_hbond_atom_site_label_A
_geom_hbond_site_symmetry_A
_geom_hbond_distance_DH
_geom_hbond_distance_HA
_geom_hbond_distance_DA
_geom_hbond_angle_DHA
_geom_hbond_publ_flag
N9 H9 O11 4_566 0.84(4) 2.09(4) 2.907(4) 163(4) yes
N12 H12 O11 4_566 0.80(4) 2.30(4) 3.002(4) 147(4) yes
